data_4349075
loop_
_publ_author_name
'Hao, Yajuan'
'Tang, Qiangqiang'
'Li, Xiaohong'
'Zhang, Meirong'
'Wan, Yingbo'
'Feng, Lai'
'Chen, Ning'
'Slanina, Zden\<ek'
'Adamowicz, Ludwik'
'Uhl\'ik, Filip'

_publ_section_title
;
 Isomeric Sc<sub>2</sub>O@C<sub>78</sub> Related by a Single-Step
 Stone-Wales Transformation: Key Links in an Unprecedented Fullerene
 Formation Pathway.
;
_journal_issue 21
_journal_name_full 'Inorganic chemistry'
_journal_page_first 11354
_journal_page_last 11361
_journal_paper_doi 10.1021/acs.inorgchem.6b01894
_journal_volume 55
_journal_year 2016
_chemical_formula_moiety 'Sc2O C78, Ni N4 C36 H44, 0.20(bz), 0.30(CF)'
_chemical_formula_sum 'C115.5 H45.5 Cl0.9 N4 Ni O Sc2'
_chemical_formula_weight 1711.02
_chemical_name_common Sc2O@C78/NiOEP/0.20(bz)0.30(CF)
_space_group_crystal_system monoclinic
_space_group_IT_number 12
_space_group_name_Hall '-C 2y'
_space_group_name_H-M_alt 'C 1 2/m 1'
_atom_sites_solution_hydrogens geom
_atom_sites_solution_primary direct
_atom_sites_solution_secondary difmap
_audit_creation_method SHELXL-2013
_cell_angle_alpha 90
_cell_angle_beta 93.521(5)
_cell_angle_gamma 90
_cell_formula_units_Z 4
_cell_length_a 25.193(5)
_cell_length_b 15.091(3)
_cell_length_c 19.402(4)
_cell_measurement_reflns_used 9980
_cell_measurement_temperature 123(2)
_cell_measurement_theta_max 27.55
_cell_measurement_theta_min 2.59
_cell_volume 7362(3)
_computing_cell_refinement 'Bruker SAINT'
_computing_data_collection 'Bruker APEX2'
_computing_data_reduction 'Bruker SAINT'
_computing_molecular_graphics 'Bruker SHELXTL'
_computing_publication_material 'Bruker SHELXTL'
_computing_structure_refinement 'SHELXL-2013 (Sheldrick, 2013)'
_computing_structure_solution 'SHELXS-97 (Sheldrick, 2008)'
_diffrn_ambient_temperature 123(2)
_diffrn_measured_fraction_theta_full 0.997
_diffrn_measured_fraction_theta_max 0.995
_diffrn_measurement_device_type 'Bruker Smart Apex CCD area detector'
_diffrn_measurement_method 'phi and omega scans'
_diffrn_radiation_type MoK\a
_diffrn_radiation_wavelength 0.71073
_diffrn_reflns_av_R_equivalents 0.0745
_diffrn_reflns_av_unetI/netI 0.0509
_diffrn_reflns_Laue_measured_fraction_full 0.997
_diffrn_reflns_Laue_measured_fraction_max 0.995
_diffrn_reflns_limit_h_max 32
_diffrn_reflns_limit_h_min -32
_diffrn_reflns_limit_k_max 18
_diffrn_reflns_limit_k_min -19
_diffrn_reflns_limit_l_max 25
_diffrn_reflns_limit_l_min -25
_diffrn_reflns_number 43315
_diffrn_reflns_point_group_measured_fraction_full 0.997
_diffrn_reflns_point_group_measured_fraction_max 0.995
_diffrn_reflns_theta_full 25.242
_diffrn_reflns_theta_max 27.563
_diffrn_reflns_theta_min 2.575
_diffrn_source 'fine-focus sealed tube'
_exptl_absorpt_coefficient_mu 0.544
_exptl_absorpt_correction_T_max 0.9376
_exptl_absorpt_correction_T_min 0.8989
_exptl_absorpt_correction_type multi-scan
_exptl_absorpt_process_details 'SADABS (Sheldrick 1996)'
_exptl_crystal_colour black
_exptl_crystal_density_diffrn 1.544
_exptl_crystal_density_method 'not measured'
_exptl_crystal_description block
_exptl_crystal_F_000 3491
_exptl_crystal_size_max 0.200
_exptl_crystal_size_mid 0.150
_exptl_crystal_size_min 0.120
_platon_squeeze_details
;
;
_refine_diff_density_max 1.039
_refine_diff_density_min -0.945
_refine_diff_density_rms 0.099
_refine_ls_extinction_method none
_refine_ls_goodness_of_fit_ref 0.955
_refine_ls_hydrogen_treatment constr
_refine_ls_matrix_type full
_refine_ls_number_parameters 986
_refine_ls_number_reflns 8791
_refine_ls_number_restraints 1064
_refine_ls_restrained_S_all 1.015
_refine_ls_R_factor_all 0.0772
_refine_ls_R_factor_gt 0.0730
_refine_ls_shift/su_max 0.002
_refine_ls_shift/su_mean 0.000
_refine_ls_structure_factor_coef Fsqd
_refine_ls_weighting_details
;
 w=1/[\s^2^(Fo^2^)+(0.1322P)^2^+25.5995P]
 where P=(Fo^2^+2Fc^2^)/3
;
_refine_ls_weighting_scheme calc
_refine_ls_wR_factor_gt 0.2016
_refine_ls_wR_factor_ref 0.2060
_reflns_Friedel_coverage 0.000
_reflns_number_gt 7946
_reflns_number_total 8791
_reflns_threshold_expression 'I > 2\s(I)'
_cod_data_source_file ic6b01894_si_003.cif
_cod_data_source_block shelx
_cod_original_cell_volume 7362.2
_cod_original_sg_symbol_H-M 'C 2/m'
_cod_original_formula_sum 'C115.50 H45.50 Cl0.9 N4 Ni O Sc2'
_cod_database_code 4349075
_shelx_space_group_comment
;
The symmetry employed for this shelxl refinement is uniquely defined
by the following loop, which should always be used as a source of
symmetry information in preference to the above space-group names.
They are only intended as comments.
;
_shelx_estimated_absorpt_t_min 0.899
_shelx_estimated_absorpt_t_max 0.938
_shelxl_version_number 2013-2

loop_
_space_group_symop_operation_xyz
'x, y, z'
'-x, y, -z'
'x+1/2, y+1/2, z'
'-x+1/2, y+1/2, -z'
'-x, -y, -z'
'x, -y, z'
'-x+1/2, -y+1/2, -z'
'x+1/2, -y+1/2, z'

loop_
_atom_site_label
_atom_site_type_symbol
_atom_site_fract_x
_atom_site_fract_y
_atom_site_fract_z
_atom_site_U_iso_or_equiv
_atom_site_adp_type
_atom_site_occupancy
_atom_site_site_symmetry_order
_atom_site_calc_flag
_atom_site_refinement_flags_posn
_atom_site_refinement_flags_adp
_atom_site_refinement_flags_occupancy
_atom_site_disorder_assembly
_atom_site_disorder_group
Ni1 Ni 0.52170(2) 0.0000 0.41749(2) 0.01664(14) Uani 1 2 d S T P . .
N01 N 0.57758(10) 0.0000 0.49206(14) 0.0187(5) Uani 1 2 d S T P . .
N02 N 0.52276(7) 0.13029(13) 0.41630(9) 0.0197(4) Uani 1 1 d . . . . .
N03 N 0.46834(10) 0.0000 0.33963(14) 0.0194(5) Uani 1 2 d S T P . .
C01P C 0.44625(9) 0.07217(16) 0.30514(12) 0.0221(5) Uani 1 1 d . . . . .
C02P C 0.41086(9) 0.04489(18) 0.24706(12) 0.0250(5) Uani 1 1 d . . . . .
C04P C 0.42054(13) 0.1493(2) 0.14690(15) 0.0413(7) Uani 1 1 d . . . . .
H04A H 0.4004 0.1897 0.1156 0.062 Uiso 1 1 calc R U . . .
H04B H 0.4366 0.1025 0.1200 0.062 Uiso 1 1 calc R U . . .
H04C H 0.4486 0.1823 0.1730 0.062 Uiso 1 1 calc R U . . .
C03P C 0.38314(11) 0.10771(19) 0.19690(14) 0.0332(6) Uani 1 1 d . . . . .
H03A H 0.3663 0.1554 0.2230 0.040 Uiso 1 1 calc R U . . .
H03B H 0.3545 0.0755 0.1701 0.040 Uiso 1 1 calc R U . . .
C05P C 0.45679(9) 0.15931(16) 0.32124(12) 0.0230(5) Uani 1 1 d . . . . .
H05P H 0.4377 0.2037 0.2953 0.028 Uiso 1 1 calc R U . . .
C06P C 0.49340(9) 0.18622(16) 0.37269(12) 0.0215(4) Uani 1 1 d . . . . .
C07P C 0.50672(9) 0.27794(16) 0.38653(13) 0.0252(5) Uani 1 1 d . . . . .
C08P C 0.48379(11) 0.35528(18) 0.34556(16) 0.0353(6) Uani 1 1 d . . . . .
H08A H 0.4893 0.4101 0.3731 0.042 Uiso 1 1 calc R U . . .
H08B H 0.4450 0.3465 0.3371 0.042 Uiso 1 1 calc R U . . .
C09P C 0.50870(16) 0.3671(2) 0.2764(2) 0.0530(9) Uani 1 1 d . . . . .
H09A H 0.4921 0.4178 0.2518 0.079 Uiso 1 1 calc R U . . .
H09B H 0.5030 0.3134 0.2485 0.079 Uiso 1 1 calc R U . . .
H09C H 0.5470 0.3779 0.2844 0.079 Uiso 1 1 calc R U . . .
C10P C 0.54442(9) 0.27777(16) 0.43947(13) 0.0247(5) Uani 1 1 d . . . . .
C11P C 0.57348(10) 0.35468(17) 0.47359(16) 0.0326(6) Uani 1 1 d . . . . .
H11A H 0.5762 0.3451 0.5242 0.039 Uiso 1 1 calc R U . . .
H11B H 0.5526 0.4095 0.4643 0.039 Uiso 1 1 calc R U . . .
C12P C 0.62945(12) 0.3674(2) 0.4484(2) 0.0452(7) Uani 1 1 d . . . . .
H12A H 0.6465 0.4181 0.4722 0.068 Uiso 1 1 calc R U . . .
H12B H 0.6270 0.3784 0.3985 0.068 Uiso 1 1 calc R U . . .
H12C H 0.6506 0.3139 0.4582 0.068 Uiso 1 1 calc R U . . .
C13P C 0.55391(9) 0.18590(15) 0.45750(12) 0.0210(4) Uani 1 1 d . . . . .
C14P C 0.59136(8) 0.15929(16) 0.50800(12) 0.0211(4) Uani 1 1 d . . . . .
H14P H 0.6104 0.2038 0.5338 0.025 Uiso 1 1 calc R U . . .
C15P C 0.60277(8) 0.07212(16) 0.52322(11) 0.0199(4) Uani 1 1 d . . . . .
C16P C 0.64430(9) 0.04488(17) 0.57359(12) 0.0220(4) Uani 1 1 d . . . . .
C17P C 0.68188(10) 0.10668(19) 0.61198(13) 0.0285(5) Uani 1 1 d . . . . .
H17A H 0.6974 0.0768 0.6539 0.034 Uiso 1 1 calc R U . . .
H17B H 0.6621 0.1594 0.6268 0.034 Uiso 1 1 calc R U . . .
C18P C 0.72686(11) 0.1363(2) 0.56691(17) 0.0420(7) Uani 1 1 d . . . . .
H18A H 0.7510 0.1763 0.5935 0.063 Uiso 1 1 calc R U . . .
H18B H 0.7116 0.1673 0.5259 0.063 Uiso 1 1 calc R U . . .
H18C H 0.7467 0.0843 0.5526 0.063 Uiso 1 1 calc R U . . .
O01 O 0.70985(12) 0.0000 0.18495(16) 0.0436(7) Uani 1 2 d S T P . .
C01B C 0.6729(4) 0.0888(5) 0.3727(4) 0.065(3) Uani 0.5 1 d D U P A -1
C02B C 0.6252(4) 0.1144(8) 0.3305(6) 0.096(4) Uani 0.5 1 d D U P A -1
C03B C 0.5911(7) 0.0478(13) 0.3028(12) 0.107(5) Uani 0.5 1 d . U P A -1
C04B C 0.6007(5) -0.0341(9) 0.3193(7) 0.088(4) Uani 0.5 1 d D U P A -1
C05B C 0.6446(5) -0.0653(7) 0.3583(5) 0.084(3) Uani 0.5 1 d D U P A -1
C06B C 0.6846(4) -0.0025(13) 0.3877(3) 0.077(2) Uani 0.5 1 d D U P A -1
C07B C 0.7372(4) -0.0318(6) 0.3952(3) 0.079(3) Uani 0.5 1 d D U P A -1
C08B C 0.7813(5) 0.0267(6) 0.3860(4) 0.084(3) Uani 0.5 1 d D U P A -1
C09B C 0.7666(7) 0.1170(9) 0.3656(9) 0.090(4) Uani 0.5 1 d D U P A -1
C10B C 0.7140(5) 0.1501(7) 0.3609(4) 0.072(3) Uani 0.5 1 d D U P A -1
C11B C 0.6922(5) 0.2155(5) 0.3105(5) 0.077(3) Uani 0.5 1 d D U P A -1
C12B C 0.6388(5) 0.1962(8) 0.2912(6) 0.094(4) Uani 0.5 1 d D U P A -1
C13B C 0.6180(6) 0.2140(10) 0.2228(10) 0.111(5) Uani 0.5 1 d D U P A -1
C14B C 0.5769(4) 0.1546(8) 0.1978(9) 0.113(4) Uani 0.5 1 d D U P A -1
C15B C 0.5663(5) 0.0791(11) 0.2398(7) 0.108(5) Uani 0.5 1 d D U P A -1
C16B C 0.5495(3) 0.0076(10) 0.1938(6) 0.094(3) Uani 0.5 1 d D U P A -1
C17B C 0.5609(4) -0.0835(9) 0.2026(7) 0.082(3) Uani 0.5 1 d D U P A -1
C18B C 0.5829(4) -0.1063(10) 0.2711(6) 0.094(4) Uani 0.5 1 d D U P A -1
C19B C 0.6166(5) -0.1778(8) 0.2839(6) 0.086(4) Uani 0.5 1 d D U P A -1
C20B C 0.6561(4) -0.1513(7) 0.3380(5) 0.087(3) Uani 0.5 1 d D U P A -1
C21B C 0.7101(5) -0.1763(10) 0.3371(7) 0.089(4) Uani 0.5 1 d D U P A -1
C22B C 0.7496(6) -0.1207(8) 0.3710(7) 0.084(4) Uani 0.5 1 d D U P A -1
C23B C 0.8040(6) -0.1158(9) 0.3471(6) 0.114(5) Uani 0.5 1 d D U P A -1
C24B C 0.8231(4) -0.0240(8) 0.3560(4) 0.094(4) Uani 0.5 1 d D U P A -1
C25B C 0.8526(4) 0.0127(13) 0.3085(6) 0.131(4) Uani 0.5 1 d D U P A -1
C26B C 0.8440(3) 0.1003(9) 0.2899(7) 0.107(4) Uani 0.5 1 d D U P A -1
C27B C 0.8011(5) 0.1536(9) 0.3185(8) 0.095(4) Uani 0.5 1 d D U P A -1
C28B C 0.7800(5) 0.2198(8) 0.2692(6) 0.062(3) Uani 0.5 1 d D U P A -1
C29B C 0.7268(5) 0.2486(7) 0.2666(6) 0.071(4) Uani 0.5 1 d D U P A -1
C30B C 0.7080(4) 0.2685(6) 0.1960(6) 0.074(3) Uani 0.5 1 d D U P A -1
C31B C 0.6501(5) 0.2520(6) 0.1734(6) 0.083(3) Uani 0.5 1 d D U P A -1
C32B C 0.6423(5) 0.2290(7) 0.1006(5) 0.076(3) Uani 0.5 1 d D U P A -1
C33B C 0.5986(4) 0.1697(8) 0.0812(6) 0.112(4) Uani 0.5 1 d D U P A -1
C34B C 0.5669(5) 0.1297(9) 0.1270(8) 0.116(5) Uani 0.5 1 d D U P A -1
C35B C 0.5502(3) 0.0388(8) 0.1258(6) 0.099(4) Uani 0.5 1 d D U P A -1
C36B C 0.5638(3) -0.0092(10) 0.0695(6) 0.112(4) Uani 0.5 1 d D U P A -1
C37B C 0.5797(4) -0.0970(7) 0.0783(5) 0.088(3) Uani 0.5 1 d D U P A -1
C38B C 0.5756(4) -0.1409(6) 0.1453(6) 0.078(3) Uani 0.5 1 d D U P A -1
C39B C 0.6149(3) -0.2080(5) 0.1583(5) 0.064(2) Uani 0.5 1 d D U P A -1
C40B C 0.6340(5) -0.2276(7) 0.2265(6) 0.092(4) Uani 0.5 1 d D U P A -1
C41B C 0.6871(4) -0.2552(5) 0.2241(6) 0.075(3) Uani 0.5 1 d D U P A -1
C42B C 0.7269(6) -0.2293(10) 0.2804(8) 0.089(4) Uani 0.5 1 d D U P A -1
C43B C 0.7799(6) -0.2214(11) 0.2565(10) 0.102(6) Uani 0.5 1 d D U P A -1
C44B C 0.8158(7) -0.1668(10) 0.2930(7) 0.116(5) Uani 0.5 1 d D U P A -1
C45B C 0.8511(6) -0.1279(9) 0.2461(10) 0.112(5) Uani 0.5 1 d D U P A -1
C46B C 0.8683(3) -0.0363(7) 0.2486(8) 0.099(4) Uani 0.5 1 d D U P A -1
C47B C 0.8688(3) 0.0234(9) 0.1934(7) 0.114(5) Uani 0.5 1 d D U P A -1
C48B C 0.8544(4) 0.1085(8) 0.2166(8) 0.101(4) Uani 0.5 1 d D U P A -1
C49B C 0.8279(7) 0.1609(12) 0.1700(7) 0.105(5) Uani 0.5 1 d D U P A -1
C50B C 0.7965(6) 0.2225(11) 0.1978(8) 0.097(5) Uani 0.5 1 d D U P A -1
C51B C 0.7507(6) 0.2505(11) 0.1519(6) 0.079(4) Uani 0.5 1 d D U P A -1
C52B C 0.7322(5) 0.2206(7) 0.0843(5) 0.077(3) Uani 0.5 1 d D U P A -1
C53B C 0.6842(4) 0.2145(6) 0.0619(6) 0.084(3) Uani 0.5 1 d D U P A -1
C54B C 0.6671(4) 0.1411(7) 0.0099(4) 0.076(3) Uani 0.5 1 d D U P A -1
C55B C 0.6157(5) 0.1196(7) 0.0252(7) 0.099(4) Uani 0.5 1 d D U P A -1
C56B C 0.5951(5) 0.0301(6) 0.0210(5) 0.086(3) Uani 0.5 1 d D U P A -1
C57B C 0.6333(5) -0.0333(7) -0.0025(4) 0.092(3) Uani 0.5 1 d D U P A -1
C58B C 0.6211(5) -0.1162(7) 0.0338(7) 0.119(5) Uani 0.5 1 d D U P A -1
C59B C 0.6581(5) -0.1746(7) 0.0517(6) 0.090(3) Uani 0.5 1 d D U P A -1
C60B C 0.6566(5) -0.2235(8) 0.1130(6) 0.095(4) Uani 0.5 1 d D U P A -1
C61B C 0.7010(4) -0.2540(6) 0.1550(7) 0.084(3) Uani 0.5 1 d D U P A -1
C62B C 0.7506(6) -0.2348(11) 0.1333(7) 0.090(4) Uani 0.5 1 d D U P A -1
C63B C 0.7927(6) -0.2192(10) 0.1830(9) 0.105(5) Uani 0.5 1 d D U P A -1
C64B C 0.8358(6) -0.1623(12) 0.1794(9) 0.115(5) Uani 0.5 1 d D U P A -1
C65B C 0.8420(5) -0.1036(9) 0.1224(8) 0.095(4) Uani 0.5 1 d D U P A -1
C66B C 0.8560(3) -0.0137(11) 0.1271(7) 0.110(4) Uani 0.5 1 d D U P A -1
C67B C 0.8353(4) 0.0507(7) 0.0758(6) 0.099(3) Uani 0.5 1 d D U P A -1
C68B C 0.8184(4) 0.1374(7) 0.0999(5) 0.076(3) Uani 0.5 1 d D U P A -1
C69B C 0.7727(5) 0.1621(8) 0.0565(7) 0.098(4) Uani 0.5 1 d D U P A -1
C70B C 0.7613(5) 0.0969(9) 0.0090(6) 0.102(4) Uani 0.5 1 d D U P A -1
C71B C 0.7022(7) 0.0789(12) -0.0073(7) 0.099(4) Uani 0.5 1 d D U P A -1
C72B C 0.6860(5) -0.0114(13) -0.0177(4) 0.109(4) Uani 0.5 1 d D U P A -1
C73B C 0.7229(6) -0.0814(9) -0.0053(6) 0.099(4) Uani 0.5 1 d D U P A -1
C74B C 0.7131(4) -0.1616(6) 0.0302(4) 0.081(3) Uani 0.5 1 d D U P A -1
C75B C 0.7594(6) -0.1850(8) 0.0713(6) 0.107(4) Uani 0.5 1 d D U P A -1
C76B C 0.8001(4) -0.1203(8) 0.0607(6) 0.095(4) Uani 0.5 1 d D U P A -1
C77B C 0.7772(6) -0.0544(8) 0.0127(6) 0.106(4) Uani 0.5 1 d D U P A -1
C78B C 0.8018(5) 0.0266(7) 0.0215(6) 0.098(4) Uani 0.5 1 d D U P A -1
Sc01 Sc 0.74915(7) 0.0000 0.10422(8) 0.0410(6) Uani 0.611(5) 2 d S T P B 3
Sc03 Sc 0.6769(9) -0.0958(10) 0.2326(7) 0.178(7) Uani 0.225(9) 1 d . . P B 4
Sc02 Sc 0.66551(10) -0.08743(18) 0.23118(13) 0.0262(13) Uani 0.274(9) 1 d . . P B 5
Sc04 Sc 0.7761(2) 0.0000 0.1427(3) 0.146(3) Uani 0.387(5) 2 d S T P B 6
Cl1 Cl 0.63513(11) 0.5306(3) 0.15193(16) 0.0810(15) Uani 0.304(3) 1 d G . P C 11
Cl2 Cl 0.74890(9) 0.5199(3) 0.19162(14) 0.070(2) Uani 0.304(3) 1 d G . P C 11
Cl3 Cl 0.67143(12) 0.4758(2) 0.29319(12) 0.0674(13) Uani 0.304(3) 1 d G . P C 11
C11 C 0.68568(10) 0.47315(18) 0.20504(11) 0.086(9) Uani 0.304(3) 1 d G . P C 11
H11 H 0.6869 0.4035 0.1902 0.103 Uiso 0.304(3) 1 d G U P C 11
C101 C 0.6946(3) 0.4859(9) 0.2843(3) 0.028(3) Uiso 0.196(3) 1 d G . P C -2
H101 H 0.7068 0.4758 0.3310 0.034 Uiso 0.196(3) 1 d G U P C -2
C102 C 0.6402(3) 0.4897(11) 0.2664(4) 0.032(3) Uiso 0.196(3) 1 d G . P C -2
H102 H 0.6154 0.4822 0.3008 0.038 Uiso 0.196(3) 1 d G U P C -2
C103 C 0.6224(2) 0.5046(12) 0.1979(4) 0.051(3) Uiso 0.196(3) 1 d G . P C -2
H103 H 0.5853 0.5073 0.1857 0.062 Uiso 0.196(3) 1 d G U P C -2
C104 C 0.6589(3) 0.5156(9) 0.1474(3) 0.030(3) Uiso 0.196(3) 1 d G . P C -2
H104 H 0.6467 0.5258 0.1008 0.036 Uiso 0.196(3) 1 d G U P C -2
C105 C 0.7133(3) 0.5118(10) 0.1654(4) 0.036(3) Uiso 0.196(3) 1 d G . P C -2
H105 H 0.7382 0.5193 0.1310 0.044 Uiso 0.196(3) 1 d G U P C -2
C106 C 0.7312(2) 0.4969(12) 0.2339(4) 0.051(3) Uiso 0.196(3) 1 d G . P C -2
H106 H 0.7682 0.4943 0.2461 0.061 Uiso 0.196(3) 1 d G U P C -2

loop_
_atom_site_aniso_label
_atom_site_aniso_U_11
_atom_site_aniso_U_22
_atom_site_aniso_U_33
_atom_site_aniso_U_23
_atom_site_aniso_U_13
_atom_site_aniso_U_12
Ni1 0.0115(2) 0.0177(2) 0.0204(2) 0.000 -0.00169(14) 0.000
N01 0.0141(11) 0.0201(13) 0.0220(12) 0.000 0.0004(9) 0.000
N02 0.0141(8) 0.0202(9) 0.0247(9) 0.0001(7) -0.0001(7) 0.0004(7)
N03 0.0144(11) 0.0182(12) 0.0255(13) 0.000 0.0005(10) 0.000
C01P 0.0150(9) 0.0272(12) 0.0237(10) 0.0010(9) -0.0032(8) 0.0017(8)
C02P 0.0171(10) 0.0322(13) 0.0248(11) 0.0013(10) -0.0061(8) 0.0014(9)
C04P 0.0474(16) 0.0452(17) 0.0298(13) 0.0085(12) -0.0103(12) 0.0027(13)
C03P 0.0290(12) 0.0341(14) 0.0347(13) 0.0018(11) -0.0135(10) 0.0061(11)
C05P 0.0183(10) 0.0238(11) 0.0263(11) 0.0035(9) -0.0030(8) 0.0046(8)
C06P 0.0165(10) 0.0203(11) 0.0276(11) 0.0009(9) 0.0006(8) 0.0027(8)
C07P 0.0202(10) 0.0209(11) 0.0343(12) 0.0001(9) -0.0004(9) 0.0022(9)
C08P 0.0316(13) 0.0220(12) 0.0511(16) 0.0045(11) -0.0078(12) 0.0042(10)
C09P 0.057(2) 0.0395(18) 0.062(2) 0.0245(16) -0.0018(16) 0.0014(15)
C10P 0.0184(10) 0.0202(11) 0.0352(12) -0.0015(9) -0.0004(9) -0.0005(8)
C11P 0.0246(12) 0.0200(11) 0.0524(16) -0.0051(11) -0.0047(11) -0.0022(9)
C12P 0.0336(15) 0.0365(16) 0.065(2) 0.0019(14) 0.0013(14) -0.0146(12)
C13P 0.0158(9) 0.0200(11) 0.0275(11) -0.0016(8) 0.0022(8) -0.0007(8)
C14P 0.0148(9) 0.0234(11) 0.0248(10) -0.0040(9) -0.0016(8) -0.0026(8)
C15P 0.0123(9) 0.0251(11) 0.0220(10) -0.0018(8) -0.0005(8) -0.0009(8)
C16P 0.0139(9) 0.0298(12) 0.0219(10) -0.0005(9) -0.0022(8) -0.0015(9)
C17P 0.0199(10) 0.0360(14) 0.0286(11) -0.0054(10) -0.0058(9) -0.0039(10)
C18P 0.0257(12) 0.0530(18) 0.0476(16) -0.0137(14) 0.0035(11) -0.0165(13)
O01 0.0303(14) 0.064(2) 0.0369(15) 0.000 0.0079(12) 0.000
C01B 0.101(7) 0.057(5) 0.041(4) -0.028(4) 0.034(4) -0.024(5)
C02B 0.073(6) 0.107(8) 0.113(8) -0.058(7) 0.051(6) 0.003(6)
C03B 0.070(7) 0.113(9) 0.146(10) -0.026(9) 0.075(7) -0.011(8)
C04B 0.072(7) 0.122(9) 0.076(6) -0.013(6) 0.051(5) -0.041(6)
C05B 0.120(8) 0.078(6) 0.061(6) 0.002(5) 0.068(6) -0.019(7)
C06B 0.117(6) 0.074(4) 0.045(3) 0.000(10) 0.038(4) -0.015(11)
C07B 0.135(8) 0.075(5) 0.027(3) 0.008(3) 0.003(4) -0.034(5)
C08B 0.115(7) 0.091(7) 0.041(4) 0.003(4) -0.031(4) -0.036(5)
C09B 0.144(9) 0.073(7) 0.050(6) -0.007(6) -0.024(7) -0.057(7)
C10B 0.131(9) 0.055(6) 0.031(4) -0.025(4) 0.012(5) -0.033(6)
C11B 0.127(8) 0.037(4) 0.074(6) -0.030(4) 0.050(6) -0.013(5)
C12B 0.113(9) 0.072(6) 0.099(9) -0.040(6) 0.021(8) 0.035(7)
C13B 0.100(8) 0.065(7) 0.172(11) -0.025(8) 0.043(8) 0.025(6)
C14B 0.061(6) 0.085(7) 0.194(11) -0.044(8) 0.019(8) 0.019(5)
C15B 0.057(7) 0.126(10) 0.148(11) -0.033(10) 0.058(8) 0.018(7)
C16B 0.036(3) 0.096(7) 0.154(7) -0.006(10) 0.035(4) 0.024(7)
C17B 0.030(4) 0.076(6) 0.142(9) -0.014(7) 0.017(6) -0.028(4)
C18B 0.071(7) 0.128(9) 0.089(7) 0.017(7) 0.040(6) -0.052(6)
C19B 0.080(7) 0.115(9) 0.062(5) 0.021(6) -0.001(5) -0.073(6)
C20B 0.111(8) 0.095(7) 0.055(5) 0.026(5) 0.008(5) -0.041(6)
C21B 0.110(8) 0.079(8) 0.074(8) 0.052(6) -0.027(6) -0.036(7)
C22B 0.123(9) 0.081(8) 0.045(6) 0.032(5) -0.026(6) -0.015(7)
C23B 0.135(9) 0.116(9) 0.084(8) 0.030(7) -0.068(7) 0.035(9)
C24B 0.081(6) 0.123(10) 0.071(5) 0.030(5) -0.058(4) -0.020(5)
C25B 0.060(5) 0.170(10) 0.153(9) 0.011(10) -0.068(6) -0.023(9)
C26B 0.049(5) 0.095(7) 0.168(10) -0.003(8) -0.060(6) -0.036(5)
C27B 0.106(8) 0.073(6) 0.101(8) 0.004(6) -0.044(7) -0.063(6)
C28B 0.076(7) 0.043(6) 0.067(5) -0.024(4) -0.006(5) -0.041(5)
C29B 0.119(8) 0.041(6) 0.053(5) -0.018(4) 0.012(6) -0.023(5)
C30B 0.126(8) 0.029(4) 0.067(6) -0.001(4) 0.015(6) -0.023(5)
C31B 0.099(7) 0.040(4) 0.111(7) 0.001(5) 0.015(6) 0.015(5)
C32B 0.090(7) 0.048(5) 0.088(6) 0.039(5) -0.001(6) 0.013(5)
C33B 0.104(8) 0.098(8) 0.129(9) 0.018(7) -0.033(7) 0.020(7)
C34B 0.071(8) 0.124(10) 0.152(11) -0.006(9) 0.006(8) 0.017(8)
C35B 0.029(3) 0.139(9) 0.128(8) -0.050(7) -0.013(5) 0.006(4)
C36B 0.060(5) 0.132(8) 0.136(7) -0.044(9) -0.042(5) -0.026(8)
C37B 0.053(5) 0.090(6) 0.114(7) -0.015(6) -0.044(5) -0.030(5)
C38B 0.052(5) 0.062(6) 0.119(8) -0.035(6) 0.006(6) -0.038(5)
C39B 0.069(5) 0.043(4) 0.079(5) -0.010(4) 0.001(4) -0.042(4)
C40B 0.103(8) 0.052(6) 0.118(8) 0.025(6) 0.000(7) -0.039(6)
C41B 0.096(7) 0.028(4) 0.100(7) 0.018(4) -0.013(6) -0.007(4)
C42B 0.102(8) 0.040(6) 0.120(10) 0.039(6) -0.039(8) -0.010(6)
C43B 0.095(10) 0.063(9) 0.146(12) 0.024(9) -0.021(9) 0.031(8)
C44B 0.099(8) 0.096(9) 0.148(11) 0.050(8) -0.034(8) 0.054(8)
C45B 0.053(6) 0.114(9) 0.166(11) 0.050(8) -0.019(7) 0.046(6)
C46B 0.020(3) 0.123(8) 0.151(9) 0.016(7) -0.017(6) 0.014(4)
C47B 0.019(3) 0.133(11) 0.188(10) 0.017(8) -0.008(6) -0.018(5)
C48B 0.028(4) 0.102(8) 0.170(10) 0.014(8) -0.021(6) -0.031(5)
C49B 0.075(8) 0.101(9) 0.144(9) -0.018(7) 0.037(7) -0.063(7)
C50B 0.102(9) 0.077(8) 0.116(8) -0.049(7) 0.036(7) -0.049(7)
C51B 0.117(8) 0.049(6) 0.071(6) 0.012(5) -0.008(6) -0.046(6)
C52B 0.127(8) 0.049(5) 0.054(5) 0.027(4) 0.008(5) -0.017(5)
C53B 0.118(8) 0.043(5) 0.093(7) 0.041(5) 0.023(6) 0.012(5)
C54B 0.090(6) 0.098(7) 0.040(4) 0.033(5) -0.013(4) 0.007(6)
C55B 0.107(8) 0.094(8) 0.090(8) 0.038(7) -0.034(7) 0.021(7)
C56B 0.082(6) 0.093(7) 0.076(6) 0.009(5) -0.049(5) -0.008(5)
C57B 0.124(8) 0.117(8) 0.031(3) -0.003(4) -0.035(4) -0.045(6)
C58B 0.153(11) 0.119(10) 0.078(7) -0.035(7) -0.056(8) -0.032(9)
C59B 0.165(10) 0.049(5) 0.056(5) -0.037(5) 0.001(6) -0.030(6)
C60B 0.119(9) 0.047(6) 0.116(9) -0.030(6) -0.009(8) -0.032(6)
C61B 0.126(8) 0.027(4) 0.100(7) -0.006(5) 0.005(7) 0.001(5)
C62B 0.129(9) 0.047(6) 0.094(9) -0.019(7) 0.012(8) 0.046(6)
C63B 0.068(7) 0.049(6) 0.196(12) -0.021(8) -0.005(8) 0.043(6)
C64B 0.062(7) 0.089(8) 0.193(12) 0.005 0.000(7) 0.063(7)
C65B 0.059(6) 0.091(7) 0.140(9) 0.022(7) 0.051(6) 0.048(5)
C66B 0.031(3) 0.137(10) 0.164(9) -0.009(10) 0.034(5) 0.004(7)
C67B 0.076(6) 0.121(8) 0.107(7) 0.003(7) 0.063(6) -0.033(6)
C68B 0.064(6) 0.086(7) 0.083(7) -0.007(6) 0.040(5) -0.046(5)
C69B 0.127(9) 0.091(8) 0.079(7) 0.050(6) 0.033(7) -0.032(8)
C70B 0.131(9) 0.106(9) 0.071(6) 0.055(6) 0.028(7) -0.034(8)
C71B 0.168(10) 0.106(9) 0.023(5) 0.026(6) -0.001(6) -0.018(8)
C72B 0.205(9) 0.100(9) 0.022(3) 0.011(6) -0.005(4) 0.017(10)
C73B 0.185(11) 0.077(7) 0.041(6) -0.015(5) 0.048(8) 0.010(8)
C74B 0.142(8) 0.059(5) 0.046(4) -0.030(4) 0.042(5) -0.017(5)
C75B 0.154(10) 0.066(7) 0.109(9) -0.027(7) 0.067(8) 0.017(8)
C76B 0.113(8) 0.074(7) 0.107(8) -0.032(6) 0.079(7) -0.002(6)
C77B 0.157(10) 0.095(8) 0.074(6) -0.037(6) 0.065(7) -0.044(7)
C78B 0.109(7) 0.096(10) 0.099(7) -0.020(6) 0.078(6) -0.033(6)
Sc01 0.0398(9) 0.0528(9) 0.0324(9) 0.000 0.0185(7) 0.000
Sc03 0.184(10) 0.139(9) 0.219(14) 0.059(8) 0.072(8) -0.091(7)
Sc02 0.0196(15) 0.0250(14) 0.0355(17) -0.0029(9) 0.0138(8) -0.0039(9)
Sc04 0.057(3) 0.314(10) 0.069(3) 0.000 0.026(2) 0.000
Cl1 0.057(2) 0.104(4) 0.079(2) -0.0034(19) -0.0232(17) -0.0151(19)
Cl2 0.0491(15) 0.102(6) 0.0618(17) 0.0020(18) 0.0241(12) 0.0154(18)
Cl3 0.081(2) 0.072(3) 0.0532(16) -0.0019(13) 0.0338(16) -0.0003(16)
C11 0.048(6) 0.15(3) 0.057(7) 0.026(9) 0.001(5) -0.021(8)

loop_
_atom_type_symbol
_atom_type_description
_atom_type_scat_dispersion_real
_atom_type_scat_dispersion_imag
_atom_type_scat_source
C C 0.0033 0.0016 'International Tables Vol C Tables 4.2.6.8 and 6.1.1.4'
H H 0.0000 0.0000 'International Tables Vol C Tables 4.2.6.8 and 6.1.1.4'
N N 0.0061 0.0033 'International Tables Vol C Tables 4.2.6.8 and 6.1.1.4'
O O 0.0106 0.0060 'International Tables Vol C Tables 4.2.6.8 and 6.1.1.4'
Sc Sc 0.2519 0.3716 'International Tables Vol C Tables 4.2.6.8 and 6.1.1.4'
Ni Ni 0.3393 1.1124 'International Tables Vol C Tables 4.2.6.8 and 6.1.1.4'
Cl Cl 0.1484 0.1585 'International Tables Vol C Tables 4.2.6.8 and 6.1.1.4'

loop_
_geom_angle_atom_site_label_1
_geom_angle_atom_site_label_2
_geom_angle_atom_site_label_3
_geom_angle
_geom_angle_site_symmetry_1
_geom_angle_site_symmetry_3
N01 Ni1 N03 177.28(11) . .
N01 Ni1 N02 89.95(5) . .
N03 Ni1 N02 90.00(5) . .
N01 Ni1 N02 89.95(5) . 6
N03 Ni1 N02 90.00(5) . 6
N02 Ni1 N02 177.88(11) . 6
N01 Ni1 C04B 89.7(3) . .
N03 Ni1 C04B 87.7(3) . .
N02 Ni1 C04B 99.2(3) . .
N02 Ni1 C04B 78.7(3) 6 .
C15P N01 C15P 104.1(3) . 6
C15P N01 Ni1 127.93(13) . .
C15P N01 Ni1 127.93(13) 6 .
C13P N02 C06P 104.4(2) . .
C13P N02 Ni1 127.76(15) . .
C06P N02 Ni1 127.78(15) . .
C01P N03 C01P 104.5(3) . 6
C01P N03 Ni1 127.73(13) . .
C01P N03 Ni1 127.73(13) 6 .
C05P C01P N03 125.4(2) . .
C05P C01P C02P 123.3(2) . .
N03 C01P C02P 111.3(2) . .
C02P C02P C01P 106.46(14) 6 .
C02P C02P C03P 129.20(14) 6 .
C01P C02P C03P 124.3(2) . .
C02P C03P C04P 113.0(2) . .
C01P C05P C06P 123.9(2) . .
C05P C06P N02 125.1(2) . .
C05P C06P C07P 123.6(2) . .
N02 C06P C07P 111.3(2) . .
C10P C07P C06P 106.4(2) . .
C10P C07P C08P 129.0(2) . .
C06P C07P C08P 124.5(2) . .
C07P C08P C09P 112.9(2) . .
C07P C10P C13P 106.4(2) . .
C07P C10P C11P 129.2(2) . .
C13P C10P C11P 124.4(2) . .
C10P C11P C12P 112.9(2) . .
N02 C13P C14P 125.3(2) . .
N02 C13P C10P 111.4(2) . .
C14P C13P C10P 123.2(2) . .
C15P C14P C13P 123.8(2) . .
C14P C15P N01 125.2(2) . .
C14P C15P C16P 123.4(2) . .
N01 C15P C16P 111.5(2) . .
C16P C16P C15P 106.51(14) 6 .
C16P C16P C17P 128.61(14) 6 .
C15P C16P C17P 124.7(2) . .
C16P C17P C18P 111.4(2) . .
Sc03 O01 Sc03 96.9(12) . 6
Sc02 O01 Sc02 83.63(17) . 6
C10B C01B C06B 121.0(9) . .
C10B C01B C02B 108.7(7) . .
C06B C01B C02B 121.2(8) . .
C03B C02B C01B 119.0(14) . .
C03B C02B C12B 123.1(14) . .
C01B C02B C12B 107.3(7) . .
C04B C03B C15B 127(2) . .
C04B C03B C02B 119(2) . .
C15B C03B C02B 108.5(17) . .
C03B C04B C05B 126.2(16) . .
C03B C04B C18B 119.9(17) . .
C05B C04B C18B 107.1(8) . .
C03B C04B Ni1 82.5(11) . .
C05B C04B Ni1 105.1(6) . .
C18B C04B Ni1 110.7(6) . .
C04B C05B C20B 109.7(8) . .
C04B C05B C06B 119.9(11) . .
C20B C05B C06B 124.0(12) . .
C07B C06B C01B 120.6(11) . .
C07B C06B C05B 117.4(14) . .
C01B C06B C05B 114.3(10) . .
C06B C07B C08B 121.8(10) . .
C06B C07B C22B 118.5(10) . .
C08B C07B C22B 110.0(7) . .
C24B C08B C07B 108.1(6) . .
C24B C08B C09B 124.1(10) . .
C07B C08B C09B 114.9(9) . .
C10B C09B C27B 115.7(13) . .
C10B C09B C08B 124.7(12) . .
C27B C09B C08B 112.6(14) . .
C01B C10B C09B 116.8(10) . .
C01B C10B C11B 107.3(7) . .
C09B C10B C11B 126.2(10) . .
C29B C11B C12B 123.5(11) . .
C29B C11B C10B 115.9(10) . .
C12B C11B C10B 110.6(7) . .
C11B C12B C13B 120.1(13) . .
C11B C12B C02B 106.2(7) . .
C13B C12B C02B 123.1(13) . .
C14B C13B C12B 114.6(15) . .
C14B C13B C31B 117.1(16) . .
C12B C13B C31B 121.1(15) . .
C13B C14B C15B 117.4(13) . .
C13B C14B C34B 124.9(14) . .
C15B C14B C34B 108.0(8) . .
C03B C15B C14B 131.8(14) . .
C03B C15B C16B 112.3(14) . .
C14B C15B C16B 107.4(8) . .
C35B C16B C17B 115.3(11) . .
C35B C16B C15B 108.0(8) . .
C17B C16B C15B 126.9(11) . .
C16B C17B C18B 114.0(11) . .
C16B C17B C38B 122.6(12) . .
C18B C17B C38B 116.8(12) . .
C19B C18B C17B 123.1(11) . .
C19B C18B C04B 107.5(7) . .
C17B C18B C04B 119.0(11) . .
C18B C19B C40B 118.8(11) . .
C18B C19B C20B 107.5(8) . .
C40B C19B C20B 118.3(11) . .
C05B C20B C21B 118.0(11) . .
C05B C20B C19B 108.3(8) . .
C21B C20B C19B 122.3(10) . .
C20B C21B C22B 118.9(14) . .
C20B C21B C42B 118.9(12) . .
C22B C21B C42B 116.5(12) . .
C21B C22B C07B 121.9(12) . .
C21B C22B C23B 121.3(13) . .
C07B C22B C23B 106.0(7) . .
C44B C23B C24B 122.8(14) . .
C44B C23B C22B 118.0(14) . .
C24B C23B C22B 108.3(8) . .
C25B C24B C08B 120.3(11) . .
C25B C24B C23B 120.0(12) . .
C08B C24B C23B 107.6(7) . .
C24B C25B C26B 119.4(14) . .
C24B C25B C46B 122.0(14) . .
C26B C25B C46B 108.9(7) . .
C25B C26B C48B 107.4(8) . .
C25B C26B C27B 121.8(12) . .
C48B C26B C27B 119.7(12) . .
C09B C27B C28B 118.4(12) . .
C09B C27B C26B 121.5(13) . .
C28B C27B C26B 111.8(12) . .
C29B C28B C27B 123.0(11) . .
C29B C28B C50B 106.3(7) . .
C27B C28B C50B 121.5(11) . .
C11B C29B C28B 120.8(11) . .
C11B C29B C30B 119.1(11) . .
C28B C29B C30B 110.7(7) . .
C51B C30B C29B 108.0(7) . .
C51B C30B C31B 122.5(10) . .
C29B C30B C31B 119.4(9) . .
C13B C31B C32B 120.8(13) . .
C13B C31B C30B 116.8(11) . .
C32B C31B C30B 112.9(10) . .
C53B C32B C33B 111.2(8) . .
C53B C32B C31B 121.0(10) . .
C33B C32B C31B 117.0(10) . .
C34B C33B C55B 118.7(12) . .
C34B C33B C32B 124.5(12) . .
C55B C33B C32B 105.6(7) . .
C33B C34B C14B 115.5(14) . .
C33B C34B C35B 126.3(12) . .
C14B C34B C35B 107.6(7) . .
C36B C35B C16B 126.1(12) . .
C36B C35B C34B 115.5(12) . .
C16B C35B C34B 109.0(8) . .
C35B C36B C37B 119.3(12) . .
C35B C36B C56B 119.4(11) . .
C37B C36B C56B 108.5(7) . .
C36B C37B C58B 109.6(7) . .
C36B C37B C38B 120.2(10) . .
C58B C37B C38B 122.7(10) . .
C39B C38B C37B 113.0(9) . .
C39B C38B C17B 119.1(10) . .
C37B C38B C17B 115.9(10) . .
C40B C39B C60B 108.6(7) . .
C40B C39B C38B 120.6(9) . .
C60B C39B C38B 122.4(9) . .
C41B C40B C39B 107.6(7) . .
C41B C40B C19B 121.2(10) . .
C39B C40B C19B 120.9(11) . .
C61B C41B C40B 108.7(7) . .
C61B C41B C42B 120.1(11) . .
C40B C41B C42B 119.9(10) . .
C43B C42B C21B 121.2(14) . .
C43B C42B C41B 112.3(14) . .
C21B C42B C41B 119.3(12) . .
C44B C43B C42B 118.2(15) . .
C44B C43B C63B 107.7(8) . .
C42B C43B C63B 124.8(14) . .
C23B C44B C43B 124.6(15) . .
C23B C44B C45B 115.7(16) . .
C43B C44B C45B 109.3(8) . .
C64B C45B C44B 106.5(8) . .
C64B C45B C46B 116.2(15) . .
C44B C45B C46B 124.4(16) . .
C47B C46B C45B 127.3(13) . .
C47B C46B C25B 107.4(8) . .
C45B C46B C25B 114.7(15) . .
C46B C47B C48B 109.1(8) . .
C46B C47B C66B 115.3(12) . .
C48B C47B C66B 126.6(12) . .
C49B C48B C47B 116.4(13) . .
C49B C48B C26B 126.1(12) . .
C47B C48B C26B 107.2(8) . .
C50B C49B C48B 114.5(13) . .
C50B C49B C68B 119.1(15) . .
C48B C49B C68B 123.2(15) . .
C49B C50B C51B 114.2(13) . .
C49B C50B C28B 124.2(13) . .
C51B C50B C28B 108.7(7) . .
C52B C51B C30B 112.9(12) . .
C52B C51B C50B 131.2(12) . .
C30B C51B C50B 106.3(7) . .
C53B C52B C51B 125.9(13) . .
C53B C52B C69B 120.0(11) . .
C51B C52B C69B 109.2(12) . .
C52B C53B C32B 124.1(11) . .
C52B C53B C54B 120.0(10) . .
C32B C53B C54B 106.5(7) . .
C71B C54B C55B 121.8(11) . .
C71B C54B C53B 120.1(10) . .
C55B C54B C53B 104.8(7) . .
C54B C55B C33B 111.9(8) . .
C54B C55B C56B 122.9(11) . .
C33B C55B C56B 114.7(11) . .
C36B C56B C55B 125.0(11) . .
C36B C56B C57B 110.1(7) . .
C55B C56B C57B 113.1(10) . .
C72B C57B C56B 124.0(11) . .
C72B C57B C58B 121.5(11) . .
C56B C57B C58B 104.4(7) . .
C59B C58B C37B 120.6(12) . .
C59B C58B C57B 121.9(11) . .
C37B C58B C57B 107.3(7) . .
C58B C59B C60B 121.5(12) . .
C58B C59B C74B 119.7(12) . .
C60B C59B C74B 112.4(12) . .
C59B C60B C61B 126.7(11) . .
C59B C60B C39B 119.5(11) . .
C61B C60B C39B 106.5(7) . .
C62B C61B C41B 125.4(11) . .
C62B C61B C60B 117.0(11) . .
C41B C61B C60B 108.5(7) . .
C61B C62B C63B 119.0(13) . .
C61B C62B C75B 123.6(13) . .
C63B C62B C75B 109.5(14) . .
C64B C63B C62B 128.8(15) . .
C64B C63B C43B 106.2(8) . .
C62B C63B C43B 117.1(13) . .
C63B C64B C45B 110.3(8) . .
C63B C64B C65B 122.9(15) . .
C45B C64B C65B 116.1(16) . .
C66B C65B C64B 125.9(15) . .
C66B C65B C76B 111.1(11) . .
C64B C65B C76B 113.0(13) . .
C65B C66B C47B 118.7(13) . .
C65B C66B C67B 121.4(12) . .
C47B C66B C67B 114.0(14) . .
C78B C67B C68B 107.9(7) . .
C78B C67B C66B 121.9(11) . .
C68B C67B C66B 118.4(11) . .
C49B C68B C69B 125.7(12) . .
C49B C68B C67B 119.8(12) . .
C69B C68B C67B 106.6(7) . .
C70B C69B C68B 109.7(8) . .
C70B C69B C52B 123.8(12) . .
C68B C69B C52B 119.3(11) . .
C69B C70B C78B 107.0(8) . .
C69B C70B C71B 115.4(12) . .
C78B C70B C71B 124.0(12) . .
C54B C71B C72B 120.8(15) . .
C54B C71B C70B 118.2(15) . .
C72B C71B C70B 117.7(14) . .
C57B C72B C73B 113.8(14) . .
C57B C72B C71B 117.1(14) . .
C73B C72B C71B 120.4(12) . .
C74B C73B C72B 125.8(12) . .
C74B C73B C77B 108.1(8) . .
C72B C73B C77B 115.5(12) . .
C75B C74B C73B 109.0(7) . .
C75B C74B C59B 123.9(9) . .
C73B C74B C59B 116.1(10) . .
C74B C75B C76B 108.5(7) . .
C74B C75B C62B 115.8(12) . .
C76B C75B C62B 128.2(12) . .
C75B C76B C77B 107.3(8) . .
C75B C76B C65B 116.8(10) . .
C77B C76B C65B 126.9(10) . .
C78B C77B C73B 133.7(13) . .
C78B C77B C76B 111.7(13) . .
C73B C77B C76B 107.0(7) . .
C67B C78B C77B 126.0(12) . .
C67B C78B C70B 108.9(7) . .
C77B C78B C70B 108.4(12) . .
O01 Sc03 Sc03 41.5(6) . 6
O01 Sc02 Sc02 48.18(8) . 6
Cl1 Cl1 C11 88.0(2) 6_565 6_565
Cl1 Cl1 C11 61.38(12) 6_565 .
Cl2 Cl2 C11 93.67(19) 6_565 6_565
Cl2 Cl2 C11 66.6 6_565 .
Cl3 Cl3 C11 91.3 6_565 .
Cl3 Cl3 C11 66.47(15) 6_565 6_565
C11 C11 Cl1 92.0(3) 6_565 6_565
C11 C11 Cl2 86.3(4) 6_565 6_565
Cl1 C11 Cl2 130.51(7) 6_565 6_565
C11 C11 Cl3 88.7 6_565 .
Cl1 C11 Cl3 115.18(7) 6_565 .
Cl2 C11 Cl3 114.2 6_565 .
C11 C11 Cl2 66.6 6_565 .
Cl1 C11 Cl2 127.54(17) 6_565 .
Cl2 C11 Cl2 19.8(4) 6_565 .
Cl3 C11 Cl2 111.7 . .
C11 C11 Cl1 61.4 6_565 .
Cl2 C11 Cl1 122.5(2) 6_565 .
Cl3 C11 Cl1 111.2 . .
Cl2 C11 Cl1 109.4 . .
C11 C11 Cl3 66.46(18) 6_565 6_565
Cl1 C11 Cl3 113.80(15) 6_565 6_565
Cl2 C11 Cl3 110.62(17) 6_565 6_565
Cl2 C11 Cl3 100.87(10) . 6_565
Cl1 C11 Cl3 98.66(11) . 6_565
C106 C101 C102 120.0 . .
C101 C102 C103 120.0 . .
C104 C103 C102 120.0 . .
C103 C104 C105 120.0 . .
C104 C105 C106 120.0 . .
C101 C106 C105 120.0 . .

loop_
_geom_bond_atom_site_label_1
_geom_bond_atom_site_label_2
_geom_bond_distance
_geom_bond_site_symmetry_2
Ni1 N01 1.956(3) .
Ni1 N03 1.960(3) .
Ni1 N02 1.967(2) .
Ni1 N02 1.967(2) 6
Ni1 C04B 2.884(11) .
N01 C15P 1.381(3) .
N01 C15P 1.381(3) 6
N02 C13P 1.372(3) .
N02 C06P 1.378(3) .
N03 C01P 1.378(3) .
N03 C01P 1.378(3) 6
C01P C05P 1.374(3) .
C01P C02P 1.453(3) .
C02P C02P 1.355(5) 6
C02P C03P 1.500(3) .
C04P C03P 1.528(4) .
C05P C06P 1.378(3) .
C06P C07P 1.445(3) .
C07P C10P 1.356(4) .
C07P C08P 1.507(3) .
C08P C09P 1.527(5) .
C10P C13P 1.446(3) .
C10P C11P 1.504(3) .
C11P C12P 1.533(4) .
C13P C14P 1.378(3) .
C14P C15P 1.375(3) .
C15P C16P 1.447(3) .
C16P C16P 1.354(5) 6
C16P C17P 1.495(3) .
C17P C18P 1.540(4) .
O01 Sc04 1.904(5) .
O01 Sc01 1.904(3) .
O01 Sc03 1.931(8) .
O01 Sc03 1.931(8) 6
O01 Sc02 1.979(4) .
O01 Sc02 1.979(4) 6
C01B C10B 1.419(12) .
C01B C06B 1.435(18) .
C01B C02B 1.464(14) .
C02B C03B 1.41(2) .
C02B C12B 1.501(15) .
C03B C04B 1.30(2) .
C03B C15B 1.42(3) .
C04B C05B 1.383(16) .
C04B C18B 1.488(15) .
C05B C20B 1.393(13) .
C05B C06B 1.473(14) .
C06B C07B 1.396(12) .
C07B C08B 1.439(10) .
C07B C22B 1.462(14) .
C08B C24B 1.453(11) .
C08B C09B 1.461(14) .
C09B C10B 1.412(18) .
C09B C27B 1.412(18) .
C10B C11B 1.472(12) .
C11B C29B 1.352(12) .
C11B C12B 1.405(13) .
C12B C13B 1.422(19) .
C13B C14B 1.43(2) .
C13B C31B 1.414(19) .
C14B C15B 1.436(15) .
C14B C34B 1.431(14) .
C15B C16B 1.449(16) .
C16B C35B 1.402(13) .
C16B C17B 1.41(2) .
C17B C18B 1.449(17) .
C17B C38B 1.477(13) .
C18B C19B 1.385(15) .
C19B C40B 1.436(17) .
C19B C20B 1.456(12) .
C20B C21B 1.412(15) .
C21B C22B 1.431(14) .
C21B C42B 1.445(16) .
C22B C23B 1.474(16) .
C23B C44B 1.350(14) .
C23B C24B 1.473(14) .
C24B C25B 1.338(12) .
C25B C26B 1.383(16) .
C25B C46B 1.453(13) .
C26B C48B 1.467(14) .
C26B C27B 1.482(13) .
C27B C28B 1.462(16) .
C28B C29B 1.406(13) .
C28B C50B 1.471(12) .
C29B C30B 1.452(13) .
C30B C51B 1.440(15) .
C30B C31B 1.517(15) .
C31B C32B 1.454(13) .
C32B C53B 1.349(14) .
C32B C33B 1.451(14) .
C33B C34B 1.371(13) .
C33B C55B 1.412(13) .
C34B C35B 1.435(14) .
C35B C36B 1.371(10) .
C36B C37B 1.391(12) .
C36B C56B 1.396(13) .
C37B C58B 1.423(12) .
C37B C38B 1.468(11) .
C38B C39B 1.426(13) .
C39B C40B 1.413(13) .
C39B C60B 1.431(13) .
C40B C41B 1.404(13) .
C41B C61B 1.406(12) .
C41B C42B 1.488(14) .
C42B C43B 1.445(12) .
C43B C44B 1.386(16) .
C43B C63B 1.482(13) .
C44B C45B 1.436(16) .
C45B C64B 1.426(16) .
C45B C46B 1.448(14) .
C46B C47B 1.400(13) .
C47B C48B 1.415(15) .
C47B C66B 1.422(13) .
C48B C49B 1.347(19) .
C49B C50B 1.355(15) .
C49B C68B 1.413(13) .
C50B C51B 1.475(14) .
C51B C52B 1.438(12) .
C52B C53B 1.263(14) .
C52B C69B 1.476(13) .
C53B C54B 1.542(13) .
C54B C71B 1.346(17) .
C54B C55B 1.385(14) .
C55B C56B 1.447(13) .
C56B C57B 1.450(12) .
C57B C72B 1.416(14) .
C57B C58B 1.476(12) .
C58B C59B 1.314(15) .
C59B C60B 1.401(18) .
C59B C74B 1.486(13) .
C60B C61B 1.420(13) .
C61B C62B 1.373(15) .
C62B C63B 1.408(14) .
C62B C75B 1.446(11) .
C63B C64B 1.390(15) .
C64B C65B 1.431(17) .
C65B C66B 1.405(16) .
C65B C76B 1.566(17) .
C66B C67B 1.462(13) .
C67B C78B 1.360(14) .
C67B C68B 1.462(12) .
C68B C69B 1.433(13) .
C69B C70B 1.366(15) .
C70B C78B 1.482(14) .
C70B C71B 1.527(16) .
C71B C72B 1.433(17) .
C72B C73B 1.418(15) .
C73B C74B 1.421(14) .
C73B C77B 1.450(15) .
C74B C75B 1.417(12) .
C75B C76B 1.440(11) .
C76B C77B 1.458(15) .
C77B C78B 1.375(15) .
Sc03 Sc03 2.89(3) 6
Sc02 Sc02 2.639(5) 6
Cl1 Cl1 0.924(9) 6_565
Cl1 C11 1.5893 6_565
Cl1 C11 1.8095 .
Cl2 Cl2 0.601(11) 6_565
Cl2 C11 1.6328 6_565
Cl2 C11 1.7758 .
Cl3 Cl3 0.731(7) 6_565
Cl3 C11 1.7694 .
Cl3 C11 1.929(2) 6_565
C11 C11 0.810(5) 6_565
C11 Cl1 1.5894(18) 6_565
C11 Cl2 1.6327 6_565
C11 Cl3 1.929(3) 6_565
C101 C106 1.3942 .
C101 C102 1.3943 .
C102 C103 1.3945 .
C103 C104 1.3942 .
C104 C105 1.3943 .
C105 C106 1.3944 .

loop_
_platon_squeeze_void_nr
_platon_squeeze_void_average_x
_platon_squeeze_void_average_y
_platon_squeeze_void_average_z
_platon_squeeze_void_volume
_platon_squeeze_void_count_electrons
_platon_squeeze_void_content
1 0.000 0.000 0.000 282 60 ' '
2 0.500 0.500 0.000 282 60 ' '
